data_4074968
loop_
_publ_author_name
'Ionkin, Alex S.'
'Marshall, William J.'
'Adelman, Douglas J.'
'Fones, Barbara Bobik'
'Fish, Brian M.'
'Schiffhauer, Matthew F.'

_publ_section_title
;
 High-Temperature Catalysts for the Production of \a-Olefins Based on
 Iron(II) and Iron(III) Tridentate Bis(imino)pyridine Complexes with
 Double Pattern of Substitution:&#x00A0;ortho-Methyl plusmeta-Aryl&#x2020;
;
_journal_issue 12
_journal_name_full Organometallics
_journal_page_first 2978
_journal_paper_doi 10.1021/om051069o
_journal_volume 25
_journal_year 2006
_chemical_formula_sum 'C41 H31 Cl6 F12 Fe N3'
_chemical_formula_weight 1062.24
_chemical_name_systematic
;
 ?
;
_space_group_IT_number 15
_symmetry_cell_setting monoclinic
_symmetry_space_group_name_Hall '-C 2yc'
_symmetry_space_group_name_H-M 'C 1 2/c 1'
_atom_sites_solution_hydrogens geom
_atom_sites_solution_primary direct
_atom_sites_solution_secondary difmap
_audit_creation_method SHELXL-97
_cell_angle_alpha 90.00
_cell_angle_beta 100.3450(10)
_cell_angle_gamma 90.00
_cell_formula_units_Z 4
_cell_length_a 11.5071(4)
_cell_length_b 12.4346(5)
_cell_length_c 31.4986(13)
_cell_measurement_temperature 293(2)
_cell_volume 4433.7(3)
_computing_cell_refinement 'Bruker XSCANS'
_computing_data_collection 'Bruker XSCANS'
_computing_data_reduction 'Bruker SHELXTL'
_computing_molecular_graphics 'Bruker SHELXTL'
_computing_publication_material 'Bruker SHELXTL'
_computing_structure_refinement 'SHELXL-97 (Sheldrick, 1997)'
_computing_structure_solution 'SHELXS-97 (Sheldrick, 1990)'
_diffrn_ambient_temperature 293(2)
_diffrn_measured_fraction_theta_full 0.993
_diffrn_measured_fraction_theta_max 0.993
_diffrn_measurement_device_type 'Bruker P4'
_diffrn_measurement_method '\w scans'
_diffrn_radiation_monochromator graphite
_diffrn_radiation_source 'fine-focus sealed tube'
_diffrn_radiation_type MoK\a
_diffrn_radiation_wavelength 0.71073
_diffrn_reflns_av_R_equivalents 0.0356
_diffrn_reflns_av_sigmaI/netI 0.0323
_diffrn_reflns_limit_h_max 14
_diffrn_reflns_limit_h_min -15
_diffrn_reflns_limit_k_max 16
_diffrn_reflns_limit_k_min -16
_diffrn_reflns_limit_l_max 41
_diffrn_reflns_limit_l_min -42
_diffrn_reflns_number 23576
_diffrn_reflns_theta_full 28.46
_diffrn_reflns_theta_max 28.46
_diffrn_reflns_theta_min 2.43
_exptl_absorpt_coefficient_mu 0.787
_exptl_absorpt_correction_type none
_exptl_crystal_colour green
_exptl_crystal_density_diffrn 1.591
_exptl_crystal_density_method 'not measured'
_exptl_crystal_description iregplate
_exptl_crystal_F_000 2136
_exptl_crystal_size_max 0.340
_exptl_crystal_size_mid 0.320
_exptl_crystal_size_min 0.070
_refine_diff_density_max 0.956
_refine_diff_density_min -0.553
_refine_diff_density_rms 0.079
_refine_ls_extinction_method none
_refine_ls_goodness_of_fit_ref 1.039
_refine_ls_hydrogen_treatment riding
_refine_ls_matrix_type full
_refine_ls_number_parameters 298
_refine_ls_number_reflns 5577
_refine_ls_number_restraints 0
_refine_ls_restrained_S_all 1.039
_refine_ls_R_factor_all 0.0678
_refine_ls_R_factor_gt 0.0506
_refine_ls_shift/su_max 0.000
_refine_ls_shift/su_mean 0.000
_refine_ls_structure_factor_coef Fsqd
_refine_ls_weighting_details 'calc w=1/[\s^2^(Fo^2^)+(0.0711P)^2^+9.4944P] where P=(Fo^2^+2Fc^2^)/3'
_refine_ls_weighting_scheme calc
_refine_ls_wR_factor_gt 0.1307
_refine_ls_wR_factor_ref 0.1419
_reflns_number_gt 4339
_reflns_number_total 5577
_reflns_threshold_expression >2sigma(I)
_cod_data_source_file om051069osi20051215_083543.cif
_cod_data_source_block 05084
_cod_depositor_comments
;
The following automatic conversions were performed:

'_symmetry_cell_setting' value 'Monoclinic' changed to 'monoclinic'
according to /home/saulius/struct/CIF-dictionaries/cif_core.dic
dictionary named 'cif_core.dic' version 2.4.1 from 2010-06-29.

Automatic conversion script
Id: cif_fix_values 1715 2011-07-08 13:25:40Z adriana 
;
_cod_original_sg_symbol_H-M C2/c
_cod_database_code 4074968

loop_
_symmetry_equiv_pos_as_xyz
'x, y, z'
'-x, y, -z+1/2'
'x+1/2, y+1/2, z'
'-x+1/2, y+1/2, -z+1/2'
'-x, -y, -z'
'x, -y, z-1/2'
'-x+1/2, -y+1/2, -z'
'x+1/2, -y+1/2, z-1/2'

loop_
_atom_site_label
_atom_site_type_symbol
_atom_site_fract_x
_atom_site_fract_y
_atom_site_fract_z
_atom_site_U_iso_or_equiv
_atom_site_adp_type
_atom_site_occupancy
_atom_site_symmetry_multiplicity
_atom_site_calc_flag
_atom_site_refinement_flags
Fe1 Fe 0.5000 0.16943(4) 0.2500 0.02269(14) Uani 1 2 d S
Cl1 Cl 0.35112(5) 0.28148(5) 0.21785(2) 0.03080(16) Uani 1 1 d .
F1 F 0.1917(3) 0.5135(3) 0.05387(8) 0.1192(15) Uani 1 1 d .
F2 F 0.1166(2) 0.4351(3) -0.00366(14) 0.1217(14) Uani 1 1 d .
F3 F 0.2100(3) 0.5745(2) -0.00651(11) 0.1014(11) Uani 1 1 d .
F4 F 0.4121(5) 0.3120(9) -0.09819(13) 0.116(3) Uani 0.606(3) 1 d P
F5 F 0.5873(7) 0.3507(6) -0.07085(19) 0.101(2) Uani 0.606(3) 1 d P
F6 F 0.5243(8) 0.1993(4) -0.06552(15) 0.0959(19) Uani 0.606(3) 1 d P
F4' F 0.5819(9) 0.2712(16) -0.0628(2) 0.116(3) Uani 0.394(3) 1 d P
F5' F 0.3978(10) 0.2354(9) -0.0827(3) 0.101(2) Uani 0.394(3) 1 d P
F6' F 0.4632(12) 0.3887(6) -0.0914(2) 0.0959(19) Uani 0.394(3) 1 d P
N1 N 0.57156(18) 0.11637(16) 0.19247(6) 0.0221(4) Uani 1 1 d .
N2 N 0.5000 -0.0021(2) 0.2500 0.0203(5) Uani 1 2 d S
C1 C 0.5847(2) 0.01515(19) 0.18683(7) 0.0230(5) Uani 1 1 d .
C2 C 0.5435(2) -0.05549(18) 0.21929(7) 0.0216(5) Uani 1 1 d .
C3 C 0.5462(2) -0.16741(19) 0.21874(8) 0.0260(5) Uani 1 1 d .
H3A H 0.5784 -0.2040 0.1978 0.031 Uiso 1 1 calc R
C4 C 0.5000 -0.2233(3) 0.2500 0.0284(7) Uani 1 2 d S
H4A H 0.5000 -0.2981 0.2500 0.034 Uiso 1 2 calc SR
C5 C 0.6331(3) -0.0363(2) 0.15094(8) 0.0305(5) Uani 1 1 d .
H5A H 0.6587 0.0183 0.1332 0.046 Uiso 1 1 calc R
H5B H 0.5729 -0.0793 0.1339 0.046 Uiso 1 1 calc R
H5C H 0.6990 -0.0812 0.1627 0.046 Uiso 1 1 calc R
C6 C 0.6073(2) 0.19132(18) 0.16259(7) 0.0226(5) Uani 1 1 d .
C7 C 0.5282(2) 0.21869(19) 0.12491(7) 0.0243(5) Uani 1 1 d .
C8 C 0.5681(2) 0.2920(2) 0.09672(8) 0.0266(5) Uani 1 1 d .
C9 C 0.6820(2) 0.3334(2) 0.10601(9) 0.0331(6) Uani 1 1 d .
H9A H 0.7081 0.3799 0.0866 0.040 Uiso 1 1 calc R
C10 C 0.7574(2) 0.3059(2) 0.14396(9) 0.0336(6) Uani 1 1 d .
H10A H 0.8332 0.3346 0.1501 0.040 Uiso 1 1 calc R
C11 C 0.7191(2) 0.2356(2) 0.17273(8) 0.0278(5) Uani 1 1 d .
H11A H 0.7683 0.2183 0.1986 0.033 Uiso 1 1 calc R
C12 C 0.4078(2) 0.1673(2) 0.11501(8) 0.0344(6) Uani 1 1 d .
H12A H 0.3684 0.1765 0.1392 0.052 Uiso 1 1 calc R
H12B H 0.4162 0.0920 0.1096 0.052 Uiso 1 1 calc R
H12C H 0.3622 0.2007 0.0900 0.052 Uiso 1 1 calc R
C13 C 0.4904(2) 0.3269(2) 0.05564(8) 0.0280(5) Uani 1 1 d .
C14 C 0.3891(2) 0.3877(2) 0.05590(8) 0.0323(6) Uani 1 1 d .
H14A H 0.3669 0.4056 0.0820 0.039 Uiso 1 1 calc R
C15 C 0.3210(3) 0.4219(2) 0.01718(9) 0.0356(6) Uani 1 1 d .
C16 C 0.3519(3) 0.3948(2) -0.02189(8) 0.0347(6) Uani 1 1 d .
H16A H 0.3059 0.4172 -0.0477 0.042 Uiso 1 1 calc R
C17 C 0.4517(3) 0.3342(2) -0.02202(9) 0.0355(6) Uani 1 1 d .
C18 C 0.5214(3) 0.3003(2) 0.01628(8) 0.0320(6) Uani 1 1 d .
H18A H 0.5890 0.2598 0.0156 0.038 Uiso 1 1 calc R
C19 C 0.2113(3) 0.4865(3) 0.01661(11) 0.0489(8) Uani 1 1 d .
C20 C 0.4860(4) 0.3026(3) -0.06451(10) 0.0545(9) Uani 1 1 d .
Cl21 Cl 0.18810(7) 0.05622(7) 0.20655(3) 0.0544(2) Uani 1 1 d .
Cl22 Cl -0.06363(7) 0.04591(6) 0.17619(3) 0.0496(2) Uani 1 1 d .
C21 C 0.0650(3) -0.0290(2) 0.19368(12) 0.0413(7) Uani 1 1 d .
H21A H 0.0774 -0.0786 0.1711 0.050 Uiso 1 1 calc R
H21B H 0.0561 -0.0708 0.2189 0.050 Uiso 1 1 calc R

loop_
_atom_site_aniso_label
_atom_site_aniso_U_11
_atom_site_aniso_U_22
_atom_site_aniso_U_33
_atom_site_aniso_U_23
_atom_site_aniso_U_13
_atom_site_aniso_U_12
Fe1 0.0275(3) 0.0165(2) 0.0239(2) 0.000 0.00413(18) 0.000
Cl1 0.0253(3) 0.0259(3) 0.0389(3) 0.0052(2) -0.0005(2) 0.0014(2)
F1 0.105(2) 0.204(4) 0.0547(14) 0.0263(19) 0.0295(15) 0.108(3)
F2 0.0385(14) 0.125(3) 0.191(4) -0.036(3) -0.0089(18) 0.0150(16)
F3 0.109(2) 0.0880(19) 0.121(2) 0.0577(18) 0.0573(19) 0.0620(18)
F4 0.074(3) 0.246(8) 0.0256(16) -0.016(3) 0.0016(17) 0.057(4)
F5 0.133(5) 0.109(4) 0.077(3) -0.049(3) 0.063(3) -0.046(4)
F6 0.181(6) 0.070(3) 0.047(2) -0.0083(18) 0.046(3) 0.021(3)
F4' 0.074(3) 0.246(8) 0.0256(16) -0.016(3) 0.0016(17) 0.057(4)
F5' 0.133(5) 0.109(4) 0.077(3) -0.049(3) 0.063(3) -0.046(4)
F6' 0.181(6) 0.070(3) 0.047(2) -0.0083(18) 0.046(3) 0.021(3)
N1 0.0245(10) 0.0208(9) 0.0202(9) 0.0004(7) 0.0017(7) 0.0002(8)
N2 0.0205(13) 0.0174(12) 0.0216(12) 0.000 -0.0004(10) 0.000
C1 0.0217(11) 0.0233(11) 0.0228(11) -0.0011(9) 0.0008(8) 0.0016(9)
C2 0.0196(11) 0.0196(10) 0.0235(11) -0.0009(8) -0.0020(8) 0.0011(8)
C3 0.0251(12) 0.0217(11) 0.0298(12) -0.0047(9) 0.0017(9) 0.0021(9)
C4 0.0283(18) 0.0184(15) 0.0363(18) 0.000 -0.0003(14) 0.000
C5 0.0364(14) 0.0271(12) 0.0295(12) -0.0042(10) 0.0101(10) 0.0035(11)
C6 0.0262(12) 0.0201(10) 0.0221(10) 0.0002(8) 0.0059(9) 0.0026(9)
C7 0.0270(12) 0.0239(11) 0.0219(10) -0.0017(9) 0.0040(9) 0.0008(9)
C8 0.0291(13) 0.0271(12) 0.0228(11) 0.0034(9) 0.0028(9) 0.0034(10)
C9 0.0299(13) 0.0356(14) 0.0346(13) 0.0108(11) 0.0082(11) -0.0012(11)
C10 0.0219(12) 0.0395(15) 0.0390(14) 0.0061(12) 0.0045(10) -0.0042(11)
C11 0.0237(12) 0.0312(13) 0.0278(12) 0.0033(10) 0.0025(9) 0.0052(10)
C12 0.0324(14) 0.0390(15) 0.0281(12) 0.0069(11) -0.0043(10) -0.0085(12)
C13 0.0326(13) 0.0263(12) 0.0244(11) 0.0047(9) 0.0029(10) -0.0022(10)
C14 0.0342(14) 0.0356(14) 0.0270(12) 0.0065(11) 0.0053(10) 0.0033(11)
C15 0.0340(15) 0.0372(14) 0.0345(14) 0.0100(11) 0.0037(11) 0.0018(12)
C16 0.0364(15) 0.0377(15) 0.0266(12) 0.0077(11) -0.0030(10) -0.0055(12)
C17 0.0396(15) 0.0393(15) 0.0267(12) 0.0011(11) 0.0034(11) -0.0019(12)
C18 0.0347(14) 0.0327(13) 0.0282(12) 0.0023(10) 0.0044(10) 0.0014(11)
C19 0.0422(18) 0.061(2) 0.0426(17) 0.0156(15) 0.0043(14) 0.0136(16)
C20 0.070(3) 0.063(2) 0.0291(15) 0.0004(15) 0.0049(15) 0.004(2)
Cl21 0.0350(4) 0.0442(4) 0.0805(6) -0.0075(4) 0.0010(4) -0.0099(3)
Cl22 0.0357(4) 0.0367(4) 0.0733(6) 0.0031(4) 0.0016(4) 0.0033(3)
C21 0.0300(14) 0.0259(13) 0.066(2) 0.0004(13) 0.0033(13) -0.0009(11)

loop_
_atom_type_symbol
_atom_type_description
_atom_type_scat_dispersion_real
_atom_type_scat_dispersion_imag
_atom_type_scat_source
C C 0.0033 0.0016 'International Tables Vol C Tables 4.2.6.8 and 6.1.1.4'
H H 0.0000 0.0000 'International Tables Vol C Tables 4.2.6.8 and 6.1.1.4'
Cl Cl 0.1484 0.1585 'International Tables Vol C Tables 4.2.6.8 and 6.1.1.4'
F F 0.0171 0.0103 'International Tables Vol C Tables 4.2.6.8 and 6.1.1.4'
Fe Fe 0.3463 0.8444 'International Tables Vol C Tables 4.2.6.8 and 6.1.1.4'
N N 0.0061 0.0033 'International Tables Vol C Tables 4.2.6.8 and 6.1.1.4'

loop_
_geom_angle_atom_site_label_1
_geom_angle_atom_site_label_2
_geom_angle_atom_site_label_3
_geom_angle
_geom_angle_site_symmetry_1
_geom_angle_site_symmetry_3
N2 Fe1 N1 72.72(5) . 2_655
N2 Fe1 N1 72.72(5) . .
N1 Fe1 N1 145.44(10) 2_655 .
N2 Fe1 Cl1 127.331(18) . .
N1 Fe1 Cl1 100.57(5) 2_655 .
N1 Fe1 Cl1 100.19(5) . .
N2 Fe1 Cl1 127.332(18) . 2_655
N1 Fe1 Cl1 100.19(5) 2_655 2_655
N1 Fe1 Cl1 100.57(5) . 2_655
Cl1 Fe1 Cl1 105.34(4) . 2_655
F5' F4 F6' 140.4(8) . .
F5' F4 C20 70.9(6) . .
F6' F4 C20 70.2(6) . .
F4' F5 C20 56.4(6) . .
F4' F5 F6' 108.0(8) . .
C20 F5 F6' 55.8(4) . .
F4' F6 C20 55.0(6) . .
F4' F6 F5' 108.0(8) . .
C20 F6 F5' 55.8(4) . .
F5 F4' F6 145.2(11) . .
F5 F4' C20 76.3(9) . .
F6 F4' C20 73.7(8) . .
F4 F5' C20 59.5(5) . .
F4 F5' F6 101.7(7) . .
C20 F5' F6 55.9(5) . .
F4 F6' C20 59.0(5) . .
F4 F6' F5 103.6(7) . .
C20 F6' F5 55.5(4) . .
C1 N1 C6 119.4(2) . .
C1 N1 Fe1 118.32(16) . .
C6 N1 Fe1 122.26(15) . .
C2 N2 C2 120.8(3) . 2_655
C2 N2 Fe1 119.62(14) . .
C2 N2 Fe1 119.62(14) 2_655 .
N1 C1 C2 115.0(2) . .
N1 C1 C5 126.5(2) . .
C2 C1 C5 118.4(2) . .
N2 C2 C3 121.0(2) . .
N2 C2 C1 114.2(2) . .
C3 C2 C1 124.8(2) . .
C4 C3 C2 118.7(2) . .
C3 C4 C3 119.9(3) 2_655 .
C11 C6 C7 122.3(2) . .
C11 C6 N1 118.1(2) . .
C7 C6 N1 119.5(2) . .
C6 C7 C8 117.1(2) . .
C6 C7 C12 120.4(2) . .
C8 C7 C12 122.5(2) . .
C9 C8 C7 120.6(2) . .
C9 C8 C13 118.0(2) . .
C7 C8 C13 121.4(2) . .
C10 C9 C8 120.7(2) . .
C11 C10 C9 119.7(2) . .
C6 C11 C10 119.4(2) . .
C14 C13 C18 119.0(2) . .
C14 C13 C8 121.6(2) . .
C18 C13 C8 119.5(2) . .
C13 C14 C15 120.1(3) . .
C16 C15 C14 120.7(3) . .
C16 C15 C19 118.2(3) . .
C14 C15 C19 121.1(3) . .
C17 C16 C15 119.0(2) . .
C16 C17 C18 121.1(3) . .
C16 C17 C20 119.7(3) . .
C18 C17 C20 119.2(3) . .
C17 C18 C13 120.1(3) . .
F1 C19 F3 107.7(4) . .
F1 C19 F2 107.7(4) . .
F3 C19 F2 102.0(3) . .
F1 C19 C15 114.7(3) . .
F3 C19 C15 112.3(3) . .
F2 C19 C15 111.5(3) . .
F4' C20 F4 124.8(5) . .
F4' C20 F5 47.3(9) . .
F4 C20 F5 107.9(5) . .
F4' C20 F5' 116.3(9) . .
F4 C20 F5' 49.6(5) . .
F5 C20 F5' 143.6(4) . .
F4' C20 F6' 111.6(9) . .
F4 C20 F6' 50.8(5) . .
F5 C20 F6' 68.7(6) . .
F5' C20 F6' 100.1(7) . .
F4' C20 F6 51.3(8) . .
F4 C20 F6 104.1(5) . .
F5 C20 F6 97.0(5) . .
F5' C20 F6 68.3(5) . .
F6' C20 F6 139.0(4) . .
F4' C20 C17 116.2(4) . .
F4 C20 C17 119.0(4) . .
F5 C20 C17 112.6(3) . .
F5' C20 C17 103.8(4) . .
F6' C20 C17 107.2(4) . .
F6 C20 C17 113.7(3) . .
Cl22 C21 Cl21 110.64(16) . .

loop_
_geom_bond_atom_site_label_1
_geom_bond_atom_site_label_2
_geom_bond_distance
_geom_bond_site_symmetry_2
Fe1 N2 2.133(3) .
Fe1 N1 2.221(2) 2_655
Fe1 N1 2.221(2) .
Fe1 Cl1 2.2975(7) .
Fe1 Cl1 2.2976(7) 2_655
F1 C19 1.279(4) .
F2 C19 1.324(5) .
F3 C19 1.312(4) .
F4 F5' 1.095(10) .
F4 F6' 1.121(10) .
F4 C20 1.240(5) .
F5 F4' 1.026(17) .
F5 C20 1.356(7) .
F5 F6' 1.533(11) .
F6 F4' 1.107(16) .
F6 C20 1.362(6) .
F6 F5' 1.528(12) .
F4' C20 1.163(9) .
F5' C20 1.359(9) .
F6' C20 1.361(8) .
N1 C1 1.284(3) .
N1 C6 1.436(3) .
N2 C2 1.342(3) .
N2 C2 1.342(3) 2_655
C1 C2 1.489(3) .
C1 C5 1.491(3) .
C2 C3 1.392(3) .
C3 C4 1.387(3) .
C4 C3 1.387(3) 2_655
C6 C11 1.383(3) .
C6 C7 1.402(3) .
C7 C8 1.407(3) .
C7 C12 1.506(4) .
C8 C9 1.389(4) .
C8 C13 1.499(3) .
C9 C10 1.387(4) .
C10 C11 1.387(4) .
C13 C14 1.390(4) .
C13 C18 1.391(4) .
C14 C15 1.393(4) .
C15 C16 1.383(4) .
C15 C19 1.495(4) .
C16 C17 1.373(4) .
C17 C18 1.389(4) .
C17 C20 1.513(4) .
Cl21 C21 1.757(3) .
Cl22 C21 1.752(3) .

loop_
_geom_torsion_atom_site_label_1
_geom_torsion_atom_site_label_2
_geom_torsion_atom_site_label_3
_geom_torsion_atom_site_label_4
_geom_torsion
_geom_torsion_site_symmetry_1
_geom_torsion_site_symmetry_4
C20 F5 F4' F6 30.9(14) . .
F6' F5 F4' F6 8.5(18) . .
F6' F5 F4' C20 -22.4(6) . .
C20 F6 F4' F5 -31.3(15) . .
F5' F6 F4' F5 -12.8(18) . .
F5' F6 F4' C20 18.5(6) . .
F6' F4 F5' C20 -11.1(13) . .
F6' F4 F5' F6 -49.2(15) . .
C20 F4 F5' F6 -38.2(5) . .
F4' F6 F5' F4 21.7(9) . .
C20 F6 F5' F4 40.0(5) . .
F4' F6 F5' C20 -18.3(6) . .
F5' F4 F6' C20 11.1(13) . .
F5' F4 F6' F5 45.5(15) . .
C20 F4 F6' F5 34.4(4) . .
F4' F5 F6' F4 -13.5(9) . .
C20 F5 F6' F4 -36.0(5) . .
F4' F5 F6' C20 22.5(6) . .
N2 Fe1 N1 C1 -3.01(16) . .
N1 Fe1 N1 C1 -3.01(16) 2_655 .
Cl1 Fe1 N1 C1 -129.13(17) . .
Cl1 Fe1 N1 C1 123.00(17) 2_655 .
N2 Fe1 N1 C6 179.36(18) . .
N1 Fe1 N1 C6 179.36(18) 2_655 .
Cl1 Fe1 N1 C6 53.25(17) . .
Cl1 Fe1 N1 C6 -54.62(17) 2_655 .
N1 Fe1 N2 C2 -177.47(12) 2_655 .
N1 Fe1 N2 C2 2.53(12) . .
Cl1 Fe1 N2 C2 92.29(11) . .
Cl1 Fe1 N2 C2 -87.71(11) 2_655 .
N1 Fe1 N2 C2 2.53(12) 2_655 2_655
N1 Fe1 N2 C2 -177.47(12) . 2_655
Cl1 Fe1 N2 C2 -87.71(11) . 2_655
Cl1 Fe1 N2 C2 92.28(11) 2_655 2_655
C6 N1 C1 C2 -179.29(19) . .
Fe1 N1 C1 C2 3.0(3) . .
C6 N1 C1 C5 -1.1(4) . .
Fe1 N1 C1 C5 -178.79(19) . .
C2 N2 C2 C3 -0.86(16) 2_655 .
Fe1 N2 C2 C3 179.14(16) . .
C2 N2 C2 C1 178.1(2) 2_655 .
Fe1 N2 C2 C1 -1.9(2) . .
N1 C1 C2 N2 -0.8(3) . .
C5 C1 C2 N2 -179.15(19) . .
N1 C1 C2 C3 178.1(2) . .
C5 C1 C2 C3 -0.2(3) . .
N2 C2 C3 C4 1.7(3) . .
C1 C2 C3 C4 -177.14(18) . .
C2 C3 C4 C3 -0.82(15) . 2_655
C1 N1 C6 C11 -94.7(3) . .
Fe1 N1 C6 C11 82.9(2) . .
C1 N1 C6 C7 86.5(3) . .
Fe1 N1 C6 C7 -95.9(2) . .
C11 C6 C7 C8 1.6(4) . .
N1 C6 C7 C8 -179.7(2) . .
C11 C6 C7 C12 179.2(2) . .
N1 C6 C7 C12 -2.0(3) . .
C6 C7 C8 C9 1.0(4) . .
C12 C7 C8 C9 -176.6(3) . .
C6 C7 C8 C13 -179.8(2) . .
C12 C7 C8 C13 2.5(4) . .
C7 C8 C9 C10 -2.2(4) . .
C13 C8 C9 C10 178.6(3) . .
C8 C9 C10 C11 0.8(4) . .
C7 C6 C11 C10 -3.0(4) . .
N1 C6 C11 C10 178.3(2) . .
C9 C10 C11 C6 1.8(4) . .
C9 C8 C13 C14 -114.5(3) . .
C7 C8 C13 C14 66.3(3) . .
C9 C8 C13 C18 63.8(3) . .
C7 C8 C13 C18 -115.4(3) . .
C18 C13 C14 C15 -0.6(4) . .
C8 C13 C14 C15 177.8(3) . .
C13 C14 C15 C16 0.9(4) . .
C13 C14 C15 C19 179.5(3) . .
C14 C15 C16 C17 -0.5(4) . .
C19 C15 C16 C17 -179.2(3) . .
C15 C16 C17 C18 -0.2(4) . .
C15 C16 C17 C20 179.3(3) . .
C16 C17 C18 C13 0.5(4) . .
C20 C17 C18 C13 -178.9(3) . .
C14 C13 C18 C17 -0.1(4) . .
C8 C13 C18 C17 -178.5(2) . .
C16 C15 C19 F1 -176.4(4) . .
C14 C15 C19 F1 5.0(5) . .
C16 C15 C19 F3 -53.0(4) . .
C14 C15 C19 F3 128.4(3) . .
C16 C15 C19 F2 60.9(4) . .
C14 C15 C19 F2 -117.7(4) . .
F5 F4' C20 F4 82.4(11) . .
F6 F4' C20 F4 -79.8(10) . .
F6 F4' C20 F5 -162.2(8) . .
F5 F4' C20 F5' 140.0(7) . .
F6 F4' C20 F5' -22.3(8) . .
F5 F4' C20 F6' 26.0(8) . .
F6 F4' C20 F6' -136.2(6) . .
F5 F4' C20 F6 162.2(8) . .
F5 F4' C20 C17 -97.4(6) . .
F6 F4' C20 C17 100.4(6) . .
F5' F4 C20 F4' 96.8(12) . .
F6' F4 C20 F4' -90.7(12) . .
F5' F4 C20 F5 146.7(6) . .
F6' F4 C20 F5 -40.8(6) . .
F6' F4 C20 F5' 172.5(8) . .
F5' F4 C20 F6' -172.5(8) . .
F5' F4 C20 F6 44.4(6) . .
F6' F4 C20 F6 -143.1(6) . .
F5' F4 C20 C17 -83.5(7) . .
F6' F4 C20 C17 89.1(7) . .
F6' F5 C20 F4' 154.1(7) . .
F4' F5 C20 F4 -121.2(7) . .
F6' F5 C20 F4 32.9(4) . .
F4' F5 C20 F5' -76.4(13) . .
F6' F5 C20 F5' 77.7(11) . .
F4' F5 C20 F6' -154.1(7) . .
F4' F5 C20 F6 -13.9(7) . .
F6' F5 C20 F6 140.2(4) . .
F4' F5 C20 C17 105.5(6) . .
F6' F5 C20 C17 -100.5(5) . .
F4 F5' C20 F4' -114.5(8) . .
F6 F5' C20 F4' 18.5(7) . .
F6 F5' C20 F4 133.1(6) . .
F4 F5' C20 F5 -61.7(12) . .
F6 F5' C20 F5 71.4(11) . .
F4 F5' C20 F6' 5.9(6) . .
F6 F5' C20 F6' 138.9(5) . .
F4 F5' C20 F6 -133.1(6) . .
F4 F5' C20 C17 116.5(5) . .
F6 F5' C20 C17 -110.4(3) . .
F4 F6' C20 F4' 118.0(8) . .
F5 F6' C20 F4' -20.2(8) . .
F5 F6' C20 F4 -138.2(6) . .
F4 F6' C20 F5 138.2(6) . .
F4 F6' C20 F5' -5.8(6) . .
F5 F6' C20 F5' -144.0(5) . .
F4 F6' C20 F6 62.7(11) . .
F5 F6' C20 F6 -75.5(9) . .
F4 F6' C20 C17 -113.7(5) . .
F5 F6' C20 C17 108.1(4) . .
F5' F6 C20 F4' -158.6(7) . .
F4' F6 C20 F4 123.6(7) . .
F5' F6 C20 F4 -35.0(4) . .
F4' F6 C20 F5 13.1(6) . .
F5' F6 C20 F5 -145.5(5) . .
F4' F6 C20 F5' 158.6(7) . .
F4' F6 C20 F6' 78.4(11) . .
F5' F6 C20 F6' -80.2(10) . .
F4' F6 C20 C17 -105.4(6) . .
F5' F6 C20 C17 96.0(5) . .
C16 C17 C20 F4' 164.8(12) . .
C18 C17 C20 F4' -15.8(13) . .
C16 C17 C20 F4 -15.0(8) . .
C18 C17 C20 F4 164.4(7) . .
C16 C17 C20 F5 112.7(5) . .
C18 C17 C20 F5 -67.9(6) . .
C16 C17 C20 F5' -66.2(7) . .
C18 C17 C20 F5' 113.3(7) . .
C16 C17 C20 F6' 39.2(8) . .
C18 C17 C20 F6' -141.4(7) . .
C16 C17 C20 F6 -138.3(5) . .
C18 C17 C20 F6 41.2(6) . .
